data_1511864
loop_
_publ_author_name
'Xie, Xiaocong'
'Li, Yi'
'Fox, Joseph M.'

_publ_section_title
;
 Selective Syntheses of \D\a,\band \D\b,\gButenolides from Allylic
 Cyclopropenecarboxylates via Tandem Ring Expansion/[3,3]-Sigmatropic
 Rearrangements
;
_journal_issue 7
_journal_name_full 'Organic Letters'
_journal_page_first 1500
_journal_paper_doi 10.1021/ol400264a
_journal_volume 15
_journal_year 2013
_chemical_formula_sum 'C16 H16 O2'
_chemical_formula_weight 240.29
_chemical_name_systematic
;
 ?
;
_space_group_IT_number 15
_symmetry_cell_setting monoclinic
_symmetry_space_group_name_Hall '-C 2yc'
_symmetry_space_group_name_H-M 'C 1 2/c 1'
_atom_sites_solution_hydrogens geom
_atom_sites_solution_primary direct
_atom_sites_solution_secondary difmap
_audit_creation_method SHELXL-97
_cell_angle_alpha 90.00
_cell_angle_beta 96.484(12)
_cell_angle_gamma 90.00
_cell_formula_units_Z 8
_cell_length_a 11.487(5)
_cell_length_b 6.052(3)
_cell_length_c 36.080(8)
_cell_measurement_reflns_used 991
_cell_measurement_temperature 200(2)
_cell_measurement_theta_max 27.95
_cell_measurement_theta_min 2.27
_cell_volume 2492.2(17)
_computing_cell_refinement 'SAINT (Bruker, 2002)'
_computing_data_collection 'SMART (Bruker, 2002)'
_computing_data_reduction SAINT
_computing_molecular_graphics 'SHELXTL (Sheldrick, 2001)'
_computing_publication_material 'SHELXTL (Sheldrick, 2001)'
_computing_structure_refinement 'SHELXL-97 (Sheldrick, 1997)'
_computing_structure_solution 'SHELXS-97 (Sheldrick, 1990)'
_diffrn_ambient_temperature 200(2)
_diffrn_detector_area_resol_mean 836.6
_diffrn_measured_fraction_theta_full 0.997
_diffrn_measured_fraction_theta_max 0.997
_diffrn_measurement_device_type 'Bruker AXS APEX diffractometer'
_diffrn_measurement_method \w
_diffrn_radiation_monochromator graphite
_diffrn_radiation_source 'fine-focus sealed tube'
_diffrn_radiation_type MoK\a
_diffrn_radiation_wavelength 0.71073
_diffrn_reflns_av_R_equivalents 0.0647
_diffrn_reflns_av_sigmaI/netI 0.0465
_diffrn_reflns_limit_h_max 13
_diffrn_reflns_limit_h_min -13
_diffrn_reflns_limit_k_max 7
_diffrn_reflns_limit_k_min -7
_diffrn_reflns_limit_l_max 42
_diffrn_reflns_limit_l_min -42
_diffrn_reflns_number 11114
_diffrn_reflns_theta_full 25.00
_diffrn_reflns_theta_max 25.00
_diffrn_reflns_theta_min 2.27
_diffrn_standards_decay_% 1
_diffrn_standards_interval_count 0
_diffrn_standards_interval_time 0
_diffrn_standards_number 0
_exptl_absorpt_coefficient_mu 0.083
_exptl_absorpt_correction_T_max 0.9959
_exptl_absorpt_correction_T_min 0.9761
_exptl_absorpt_correction_type multi-scan
_exptl_absorpt_process_details 'SADABS (Sheldrick, 2003)'
_exptl_crystal_colour colourless
_exptl_crystal_density_diffrn 1.281
_exptl_crystal_density_method 'not measured'
_exptl_crystal_description plate
_exptl_crystal_F_000 1024
_exptl_crystal_size_max 0.29
_exptl_crystal_size_mid 0.28
_exptl_crystal_size_min 0.05
_refine_diff_density_max 0.472
_refine_diff_density_min -0.331
_refine_diff_density_rms 0.074
_refine_ls_extinction_method none
_refine_ls_goodness_of_fit_ref 1.023
_refine_ls_hydrogen_treatment constr
_refine_ls_matrix_type full
_refine_ls_number_parameters 163
_refine_ls_number_reflns 2197
_refine_ls_number_restraints 0
_refine_ls_restrained_S_all 1.023
_refine_ls_R_factor_all 0.0928
_refine_ls_R_factor_gt 0.0863
_refine_ls_shift/su_max 0.000
_refine_ls_shift/su_mean 0.000
_refine_ls_structure_factor_coef Fsqd
_refine_ls_weighting_details 'calc w=1/[\s^2^(Fo^2^)+(0.1769P)^2^+7.9447P] where P=(Fo^2^+2Fc^2^)/3'
_refine_ls_weighting_scheme calc
_refine_ls_wR_factor_gt 0.2671
_refine_ls_wR_factor_ref 0.2747
_reflns_number_gt 1953
_reflns_number_total 2197
_reflns_threshold_expression >2sigma(I)
_cod_data_source_file ol400264a_si_001.cif
_cod_data_source_block joef103
_cod_depositor_comments
;
The following automatic conversions were performed:

'_symmetry_cell_setting' value 'Monoclinic' changed to 'monoclinic'
according to /home/saulius/struct/CIF-dictionaries/cif_core.dic
dictionary named 'cif_core.dic' version 2.4.2 from 2011-04-26.

Automatic conversion script
Id: cif_fix_values 1891 2012-01-12 08:04:46Z andrius 
;
_cod_original_cell_volume 2492.1(16)
_cod_original_sg_symbol_H-M C2/c
_cod_database_code 1511864

loop_
_symmetry_equiv_pos_as_xyz
'x, y, z'
'-x, y, -z+1/2'
'x+1/2, y+1/2, z'
'-x+1/2, y+1/2, -z+1/2'
'-x, -y, -z'
'x, -y, z-1/2'
'-x+1/2, -y+1/2, -z'
'x+1/2, -y+1/2, z-1/2'

loop_
_atom_site_label
_atom_site_type_symbol
_atom_site_fract_x
_atom_site_fract_y
_atom_site_fract_z
_atom_site_U_iso_or_equiv
_atom_site_adp_type
_atom_site_occupancy
_atom_site_symmetry_multiplicity
_atom_site_calc_flag
_atom_site_refinement_flags
C1 C 0.8288(3) 1.1285(6) 0.54324(11) 0.0390(9) Uani 1 1 d .
H1A H 0.8245 1.0692 0.5175 0.047 Uiso 1 1 calc R
H1B H 0.7488 1.1734 0.5479 0.047 Uiso 1 1 calc R
C2 C 0.9078(3) 1.3266(7) 0.54660(11) 0.0419(9) Uani 1 1 d .
H2A H 0.9112 1.3873 0.5722 0.050 Uiso 1 1 calc R
H2B H 0.8752 1.4423 0.5290 0.050 Uiso 1 1 calc R
C3 C 1.0314(3) 1.2666(7) 0.53821(11) 0.0426(10) Uani 1 1 d .
H3A H 1.0318 1.2483 0.5110 0.051 Uiso 1 1 calc R
H3B H 1.0858 1.3883 0.5465 0.051 Uiso 1 1 calc R
C4 C 1.0724(3) 1.0583(7) 0.55752(11) 0.0384(9) Uani 1 1 d .
H4A H 1.1538 1.0263 0.5595 0.046 Uiso 1 1 calc R
C5 C 1.0036(3) 0.9155(6) 0.57197(11) 0.0377(9) Uani 1 1 d .
H5A H 1.0379 0.7865 0.5836 0.045 Uiso 1 1 calc R
C6 C 0.8728(3) 0.9469(6) 0.57103(10) 0.0330(8) Uani 1 1 d .
H6A H 0.8340 0.8053 0.5624 0.040 Uiso 1 1 calc R
C7 C 0.8445(3) 0.9908(6) 0.61074(10) 0.0345(9) Uani 1 1 d .
H7A H 0.8919 1.1185 0.6217 0.041 Uiso 1 1 calc R
C8 C 0.8629(3) 0.7946(6) 0.63591(10) 0.0324(8) Uani 1 1 d .
H8A H 0.9360 0.7221 0.6418 0.039 Uiso 1 1 calc R
C9 C 0.7641(3) 0.7344(6) 0.64900(9) 0.0294(8) Uani 1 1 d .
C10 C 0.6725(3) 0.8928(6) 0.63316(9) 0.0305(8) Uani 1 1 d .
C11 C 0.8356(3) 0.4049(6) 0.68636(10) 0.0361(9) Uani 1 1 d .
H11A H 0.9114 0.4309 0.6791 0.043 Uiso 1 1 calc R
C12 C 0.8181(4) 0.2277(7) 0.70891(11) 0.0430(10) Uani 1 1 d .
H12A H 0.8816 0.1322 0.7170 0.052 Uiso 1 1 calc R
C13 C 0.7082(4) 0.1877(7) 0.71999(11) 0.0446(10) Uani 1 1 d .
H13A H 0.6959 0.0652 0.7355 0.053 Uiso 1 1 calc R
C14 C 0.6170(3) 0.3288(7) 0.70805(11) 0.0426(10) Uani 1 1 d .
H14A H 0.5415 0.3021 0.7155 0.051 Uiso 1 1 calc R
C15 C 0.6336(3) 0.5075(7) 0.68555(10) 0.0379(9) Uani 1 1 d .
H15A H 0.5699 0.6036 0.6780 0.045 Uiso 1 1 calc R
C16 C 0.7434(3) 0.5482(6) 0.67378(9) 0.0293(8) Uani 1 1 d .
O1 O 0.72053(19) 1.0375(4) 0.61065(7) 0.0355(7) Uani 1 1 d .
O2 O 0.57018(19) 0.9070(4) 0.63771(7) 0.0393(7) Uani 1 1 d .

loop_
_atom_site_aniso_label
_atom_site_aniso_U_11
_atom_site_aniso_U_22
_atom_site_aniso_U_33
_atom_site_aniso_U_23
_atom_site_aniso_U_13
_atom_site_aniso_U_12
C1 0.0285(18) 0.039(2) 0.050(2) 0.0056(17) 0.0067(14) 0.0036(15)
C2 0.041(2) 0.032(2) 0.053(2) 0.0080(17) 0.0080(16) 0.0025(16)
C3 0.035(2) 0.040(2) 0.054(2) 0.0050(18) 0.0111(16) -0.0098(17)
C4 0.0235(17) 0.041(2) 0.053(2) -0.0005(17) 0.0120(15) 0.0016(15)
C5 0.0267(18) 0.032(2) 0.056(2) 0.0066(16) 0.0104(15) 0.0091(15)
C6 0.0242(17) 0.0257(18) 0.050(2) 0.0040(15) 0.0072(14) 0.0040(13)
C7 0.0190(16) 0.034(2) 0.051(2) 0.0039(16) 0.0062(14) 0.0059(13)
C8 0.0215(15) 0.0308(19) 0.0454(19) 0.0055(15) 0.0050(13) 0.0076(14)
C9 0.0226(15) 0.0301(19) 0.0359(17) -0.0014(14) 0.0052(12) 0.0062(13)
C10 0.0238(17) 0.0282(18) 0.0402(18) 0.0027(14) 0.0070(13) 0.0067(13)
C11 0.0326(18) 0.032(2) 0.0465(19) 0.0046(16) 0.0148(15) 0.0122(15)
C12 0.049(2) 0.035(2) 0.047(2) 0.0053(17) 0.0134(16) 0.0176(18)
C13 0.055(2) 0.038(2) 0.042(2) 0.0026(17) 0.0107(17) -0.0038(19)
C14 0.0336(19) 0.046(2) 0.049(2) 0.0040(18) 0.0085(16) -0.0075(17)
C15 0.0242(17) 0.043(2) 0.047(2) 0.0036(17) 0.0057(14) 0.0002(15)
C16 0.0265(16) 0.0276(18) 0.0339(16) 0.0001(14) 0.0048(13) 0.0047(13)
O1 0.0227(12) 0.0323(14) 0.0531(15) 0.0099(11) 0.0107(10) 0.0109(10)
O2 0.0203(12) 0.0410(16) 0.0582(16) 0.0073(12) 0.0117(10) 0.0111(10)

loop_
_atom_type_symbol
_atom_type_description
_atom_type_scat_dispersion_real
_atom_type_scat_dispersion_imag
_atom_type_scat_source
C C 0.0033 0.0016 'International Tables Vol C Tables 4.2.6.8 and 6.1.1.4'
H H 0.0000 0.0000 'International Tables Vol C Tables 4.2.6.8 and 6.1.1.4'
O O 0.0106 0.0060 'International Tables Vol C Tables 4.2.6.8 and 6.1.1.4'

loop_
_geom_angle_atom_site_label_1
_geom_angle_atom_site_label_2
_geom_angle_atom_site_label_3
_geom_angle
C2 C1 C6 111.6(3)
C1 C2 C3 111.1(3)
C4 C3 C2 111.1(3)
C5 C4 C3 124.6(3)
C4 C5 C6 123.2(3)
C5 C6 C7 108.5(3)
C5 C6 C1 111.0(3)
C7 C6 C1 113.5(3)
O1 C7 C8 103.1(3)
O1 C7 C6 110.1(3)
C8 C7 C6 113.6(3)
C9 C8 C7 111.4(3)
C8 C9 C16 128.9(3)
C8 C9 C10 106.4(3)
C16 C9 C10 124.7(3)
O2 C10 O1 120.3(3)
O2 C10 C9 130.5(3)
O1 C10 C9 109.2(3)
C12 C11 C16 121.2(3)
C11 C12 C13 120.3(4)
C14 C13 C12 119.0(4)
C15 C14 C13 121.2(4)
C14 C15 C16 120.5(3)
C15 C16 C11 117.8(3)
C15 C16 C9 122.1(3)
C11 C16 C9 120.0(3)
C10 O1 C7 109.8(3)

loop_
_geom_bond_atom_site_label_1
_geom_bond_atom_site_label_2
_geom_bond_distance
C1 C2 1.500(6)
C1 C6 1.534(5)
C2 C3 1.529(5)
C3 C4 1.491(6)
C4 C5 1.318(5)
C5 C6 1.510(4)
C6 C7 1.528(5)
C7 O1 1.452(4)
C7 C8 1.495(5)
C8 C9 1.330(5)
C9 C16 1.474(5)
C9 C10 1.489(4)
C10 O2 1.208(4)
C10 O1 1.353(4)
C11 C12 1.374(5)
C11 C16 1.404(5)
C12 C13 1.388(6)
C13 C14 1.383(6)
C14 C15 1.378(6)
C15 C16 1.397(5)

loop_
_geom_torsion_atom_site_label_1
_geom_torsion_atom_site_label_2
_geom_torsion_atom_site_label_3
_geom_torsion_atom_site_label_4
_geom_torsion
C6 C1 C2 C3 61.2(4)
C1 C2 C3 C4 -45.3(4)
C2 C3 C4 C5 15.9(6)
C3 C4 C5 C6 -0.6(6)
C4 C5 C6 C7 -111.0(4)
C4 C5 C6 C1 14.4(5)
C2 C1 C6 C5 -44.1(4)
C2 C1 C6 C7 78.4(4)
C5 C6 C7 O1 176.0(3)
C1 C6 C7 O1 52.1(4)
C5 C6 C7 C8 -68.9(4)
C1 C6 C7 C8 167.2(3)
O1 C7 C8 C9 -0.3(4)
C6 C7 C8 C9 -119.5(3)
C7 C8 C9 C16 178.5(3)
C7 C8 C9 C10 -0.6(4)
C8 C9 C10 O2 -178.3(4)
C16 C9 C10 O2 2.5(6)
C8 C9 C10 O1 1.3(4)
C16 C9 C10 O1 -177.8(3)
C16 C11 C12 C13 -0.5(6)
C11 C12 C13 C14 -0.1(6)
C12 C13 C14 C15 -0.2(6)
C13 C14 C15 C16 1.0(6)
C14 C15 C16 C11 -1.5(5)
C14 C15 C16 C9 178.5(3)
C12 C11 C16 C15 1.2(5)
C12 C11 C16 C9 -178.8(3)
C8 C9 C16 C15 179.3(4)
C10 C9 C16 C15 -1.8(5)
C8 C9 C16 C11 -0.7(6)
C10 C9 C16 C11 178.3(3)
O2 C10 O1 C7 178.1(3)
C9 C10 O1 C7 -1.5(4)
C8 C7 O1 C10 1.1(4)
C6 C7 O1 C10 122.7(3)
